data_4510979
loop_
_publ_author_name
'Li, Zhao-Yang'
'Dai, Jing-Wei'
'Wang, Ning'
'Qiu, Hui-Hua'
'Yue, Shan-Tang'
'Liu, Ying-Liang'

_publ_contact_author
;
 Shantang Yue
 School of Chemistry and Environment
 South China Nomal University 
 Guangzhou 510006
 P. R. China
;
_publ_section_title
;
 A Series of Three-Dimensional 4d--4f Heterometallic Coordination
 Polymers with Six-Connected Doubly Interpenetrated pcu Net Topology:
 Structural, Photoluminescent, and Magnetic Properties
;
_journal_coden_ASTM CGDEFU
_journal_issue 6
_journal_name_full 'Crystal Growth & Design'
_journal_page_first 2746
_journal_page_last 2751
_journal_paper_doi 10.1021/cg100245a
_journal_volume 10
_journal_year 2010
_chemical_formula_moiety 'C19 H11 Ag Ho N4 O11, H2 O'
_chemical_formula_sum 'C19 H13 Ag Ho N4 O12'
_chemical_formula_weight 762.13
_space_group_IT_number 14
_symmetry_cell_setting monoclinic
_symmetry_space_group_name_Hall '-P 2ybc'
_symmetry_space_group_name_H-M 'P 1 21/c 1'
_atom_sites_solution_hydrogens geom
_atom_sites_solution_primary direct
_atom_sites_solution_secondary difmap
_audit_creation_method SHELXL-97
_cell_angle_alpha 90.00
_cell_angle_beta 92.0030(10)
_cell_angle_gamma 90.00
_cell_formula_units_Z 4
_cell_length_a 6.7583(6)
_cell_length_b 15.9101(15)
_cell_length_c 19.3168(18)
_cell_measurement_reflns_used 5760
_cell_measurement_temperature 298(2)
_cell_measurement_theta_max 27.43
_cell_measurement_theta_min 2.47
_cell_volume 2075.8(3)
_computing_cell_refinement 'SAINT (Bruker, 2004)'
_computing_data_collection 'APEX-II (Bruker, 2004)'
_computing_data_reduction 'APEX-II (Bruker, 2004)'
_computing_molecular_graphics 'SHELXTL-XP (Bruker, 2004)'
_computing_publication_material SHELXL-97
_computing_structure_refinement 'SHELXL-97 (Sheldrick, 1997)'
_computing_structure_solution 'SHELXS-97 (Sheldrick, 1990)'
_diffrn_ambient_temperature 298(2)
_diffrn_measured_fraction_theta_full 0.989
_diffrn_measured_fraction_theta_max 0.989
_diffrn_measurement_device_type 'Bruker APEX-II area-detector diffractometer'
_diffrn_measurement_method '\f and \w scan'
_diffrn_radiation_monochromator graphite
_diffrn_radiation_source 'fine-focus sealed tube'
_diffrn_radiation_type MoK\a
_diffrn_radiation_wavelength 0.71073
_diffrn_reflns_av_R_equivalents 0.0248
_diffrn_reflns_av_sigmaI/netI 0.0286
_diffrn_reflns_limit_h_max 4
_diffrn_reflns_limit_h_min -8
_diffrn_reflns_limit_k_max 17
_diffrn_reflns_limit_k_min -19
_diffrn_reflns_limit_l_max 23
_diffrn_reflns_limit_l_min -22
_diffrn_reflns_number 11022
_diffrn_reflns_theta_full 26.00
_diffrn_reflns_theta_max 26.00
_diffrn_reflns_theta_min 1.66
_exptl_absorpt_coefficient_mu 4.809
_exptl_absorpt_correction_T_max 0.4953
_exptl_absorpt_correction_T_min 0.4043
_exptl_absorpt_correction_type multi-scan
_exptl_absorpt_process_details SADABS
_exptl_crystal_colour colorless
_exptl_crystal_density_diffrn 2.439
_exptl_crystal_density_method 'not measured'
_exptl_crystal_description block
_exptl_crystal_F_000 1460
_exptl_crystal_size_max 0.23
_exptl_crystal_size_mid 0.20
_exptl_crystal_size_min 0.17
_refine_diff_density_max 0.669
_refine_diff_density_min -0.630
_refine_diff_density_rms 0.102
_refine_ls_extinction_method none
_refine_ls_goodness_of_fit_ref 1.037
_refine_ls_hydrogen_treatment constr
_refine_ls_matrix_type full
_refine_ls_number_parameters 338
_refine_ls_number_reflns 4044
_refine_ls_number_restraints 0
_refine_ls_restrained_S_all 1.037
_refine_ls_R_factor_all 0.0272
_refine_ls_R_factor_gt 0.0213
_refine_ls_shift/su_max 0.002
_refine_ls_shift/su_mean 0.000
_refine_ls_structure_factor_coef Fsqd
_refine_ls_weighting_details 'calc w=1/[\s^2^(Fo^2^)+(0.0203P)^2^+1.2611P] where P=(Fo^2^+2Fc^2^)/3'
_refine_ls_weighting_scheme calc
_refine_ls_wR_factor_gt 0.0457
_refine_ls_wR_factor_ref 0.0481
_reflns_number_gt 3552
_reflns_number_total 4044
_reflns_threshold_expression >2sigma(I)
_cod_data_source_file CIFs-revised.cif
_cod_data_source_block 6
_cod_original_sg_symbol_H-M 'P 21/c '
_cod_database_code 4510979

loop_
_symmetry_equiv_pos_as_xyz
'x, y, z'
'-x, y+1/2, -z+1/2'
'-x, -y, -z'
'x, -y-1/2, z-1/2'

loop_
_atom_site_label
_atom_site_type_symbol
_atom_site_fract_x
_atom_site_fract_y
_atom_site_fract_z
_atom_site_U_iso_or_equiv
_atom_site_adp_type
_atom_site_occupancy
_atom_site_symmetry_multiplicity
_atom_site_calc_flag
_atom_site_refinement_flags
Ag1 Ag 0.5000 0.5000 0.5000 0.03733(11) Uani 1 2 d S
Ag2 Ag 0.0000 0.0000 0.0000 0.03336(11) Uani 1 2 d S
C1 C 0.5375(6) 0.6876(3) 0.4947(2) 0.0380(10) Uani 1 1 d .
H1 H 0.5449 0.6878 0.5429 0.046 Uiso 1 1 calc R
C2 C 0.5069(5) 0.6461(2) 0.38847(18) 0.0241(8) Uani 1 1 d .
C3 C 0.5331(5) 0.7325(2) 0.38804(17) 0.0242(8) Uani 1 1 d .
C4 C 0.5371(5) 0.7798(2) 0.32772(18) 0.0260(8) Uani 1 1 d .
H4 H 0.5601 0.8374 0.3286 0.031 Uiso 1 1 calc R
C5 C 0.4741(5) 0.6024(2) 0.32596(17) 0.0235(7) Uani 1 1 d .
H5 H 0.4575 0.5444 0.3253 0.028 Uiso 1 1 calc R
C6 C 0.5053(5) 0.7367(2) 0.26655(17) 0.0230(8) Uani 1 1 d .
C7 C 0.4674(5) 0.6486(2) 0.26564(17) 0.0216(7) Uani 1 1 d .
C8 C 0.5285(5) 0.7816(2) 0.19951(19) 0.0296(8) Uani 1 1 d .
C9 C 0.3841(5) 0.6086(2) 0.20046(17) 0.0233(8) Uani 1 1 d .
C10 C 0.4732(5) 0.4538(2) 0.00121(17) 0.0203(7) Uani 1 1 d .
C11 C -0.0512(5) 0.3612(2) 0.02901(17) 0.0214(7) Uani 1 1 d .
C12 C -0.0473(5) 0.3963(2) 0.18691(17) 0.0224(7) Uani 1 1 d .
C13 C -0.0350(5) 0.3093(2) 0.15611(17) 0.0188(7) Uani 1 1 d .
C14 C -0.0345(5) 0.2934(2) 0.08327(17) 0.0199(7) Uani 1 1 d .
C15 C -0.0193(5) 0.2436(2) 0.20263(17) 0.0206(7) Uani 1 1 d .
H15 H -0.0217 0.2533 0.2501 0.025 Uiso 1 1 calc R
C16 C -0.0237(5) 0.2121(2) 0.05860(17) 0.0212(7) Uani 1 1 d .
H16 H -0.0274 0.2014 0.0112 0.025 Uiso 1 1 calc R
C17 C -0.0073(5) 0.1467(2) 0.10582(17) 0.0211(7) Uani 1 1 d .
C18 C 0.0002(5) 0.1627(2) 0.17675(16) 0.0199(7) Uani 1 1 d .
C19 C 0.0254(6) 0.0272(2) 0.15736(19) 0.0302(9) Uani 1 1 d .
H19 H 0.0389 -0.0302 0.1655 0.036 Uiso 1 1 calc R
Ho1 Ho 0.15214(2) 0.538316(9) 0.091761(7) 0.01801(5) Uani 1 1 d .
N1 N 0.5107(5) 0.6182(2) 0.45679(15) 0.0315(7) Uani 1 1 d .
N2 N 0.5522(5) 0.7554(2) 0.45669(16) 0.0345(8) Uani 1 1 d .
H2 H 0.5706 0.8056 0.4720 0.041 Uiso 1 1 calc R
N3 N 0.0078(5) 0.06049(18) 0.09494(15) 0.0279(7) Uani 1 1 d .
N4 N 0.0217(4) 0.08487(18) 0.20779(14) 0.0259(7) Uani 1 1 d .
H4A H 0.0311 0.0752 0.2516 0.031 Uiso 1 1 calc R
O1 O 0.4507(5) 0.85769(19) 0.19270(16) 0.0479(8) Uani 1 1 d .
H1A H 0.3788 0.8670 0.2251 0.072 Uiso 1 1 calc R
O2 O 0.6217(4) 0.75195(18) 0.15281(14) 0.0399(7) Uani 1 1 d .
O3 O 0.2371(4) 0.64542(16) 0.17073(12) 0.0278(6) Uani 1 1 d .
O4 O 0.4456(4) 0.53988(15) 0.17901(13) 0.0284(6) Uani 1 1 d .
O5 O 0.0967(4) 0.44567(14) 0.17742(12) 0.0261(6) Uani 1 1 d .
O6 O -0.1903(4) 0.41418(16) 0.22259(14) 0.0364(7) Uani 1 1 d .
O7 O -0.0813(4) 0.43803(14) 0.04526(12) 0.0245(5) Uani 1 1 d .
O8 O -0.0392(4) 0.34036(15) -0.03306(12) 0.0286(6) Uani 1 1 d .
O9 O 0.3412(4) 0.43266(14) 0.04205(12) 0.0246(5) Uani 1 1 d .
O10 O 0.5638(3) 0.40465(14) -0.03692(12) 0.0239(5) Uani 1 1 d .
O1W O -0.1638(4) 0.58137(16) 0.14074(13) 0.0300(6) Uani 1 1 d .
H1W H -0.2620 0.5466 0.1559 0.045 Uiso 1 1 d R
H2W H -0.2266 0.6272 0.1314 0.045 Uiso 1 1 d R
O2W O 1.0130(7) 0.8286(2) 0.11716(19) 0.0810(12) Uani 1 1 d .
H4W H 1.0996 0.7820 0.1136 0.122 Uiso 1 1 d R
H3W H 0.8819 0.8072 0.1215 0.122 Uiso 1 1 d R

loop_
_atom_site_aniso_label
_atom_site_aniso_U_11
_atom_site_aniso_U_22
_atom_site_aniso_U_33
_atom_site_aniso_U_23
_atom_site_aniso_U_13
_atom_site_aniso_U_12
Ag1 0.0516(3) 0.0343(2) 0.0260(2) 0.00754(18) -0.00077(19) 0.0006(2)
Ag2 0.0497(3) 0.0244(2) 0.0261(2) -0.00731(17) 0.00210(18) 0.00206(19)
C1 0.052(3) 0.039(2) 0.0220(19) -0.0052(18) -0.0059(18) 0.007(2)
C2 0.0235(19) 0.0240(18) 0.0247(19) 0.0007(15) -0.0015(15) -0.0007(15)
C3 0.025(2) 0.0251(19) 0.0218(18) -0.0042(14) -0.0043(15) 0.0022(15)
C4 0.0211(19) 0.0240(19) 0.033(2) -0.0016(16) -0.0049(15) -0.0015(15)
C5 0.0247(19) 0.0217(18) 0.0239(18) -0.0035(14) -0.0010(14) 0.0005(15)
C6 0.0188(19) 0.0260(19) 0.0242(18) 0.0019(15) -0.0014(14) 0.0015(15)
C7 0.0128(17) 0.0313(19) 0.0206(17) -0.0005(15) -0.0019(13) 0.0004(15)
C8 0.026(2) 0.032(2) 0.031(2) 0.0053(17) 0.0003(16) -0.0011(17)
C9 0.0212(19) 0.0282(19) 0.0208(18) -0.0033(15) 0.0058(14) -0.0060(16)
C10 0.0215(18) 0.0225(18) 0.0165(16) 0.0016(14) -0.0032(14) -0.0009(15)
C11 0.0156(17) 0.0249(19) 0.0236(18) 0.0037(15) -0.0002(14) -0.0019(14)
C12 0.0246(19) 0.0223(18) 0.0201(17) 0.0031(14) -0.0016(14) 0.0008(15)
C13 0.0146(17) 0.0223(18) 0.0196(17) -0.0007(14) 0.0015(13) -0.0016(14)
C14 0.0204(18) 0.0196(17) 0.0195(17) 0.0004(14) -0.0013(14) -0.0005(14)
C15 0.0203(18) 0.0250(18) 0.0164(17) -0.0002(14) -0.0007(13) -0.0024(15)
C16 0.028(2) 0.0217(17) 0.0140(16) 0.0012(13) 0.0024(14) -0.0020(15)
C17 0.0246(19) 0.0187(17) 0.0200(17) -0.0016(14) 0.0014(14) 0.0015(14)
C18 0.0184(18) 0.0237(18) 0.0176(17) 0.0044(14) -0.0006(13) 0.0005(14)
C19 0.041(2) 0.0183(18) 0.032(2) 0.0043(15) 0.0030(17) 0.0044(16)
Ho1 0.02064(9) 0.01632(8) 0.01721(8) -0.00082(6) 0.00251(6) -0.00031(7)
N1 0.043(2) 0.0310(18) 0.0203(16) 0.0018(13) -0.0029(14) 0.0012(15)
N2 0.048(2) 0.0250(17) 0.0297(18) -0.0102(14) -0.0098(15) 0.0048(15)
N3 0.040(2) 0.0188(15) 0.0246(16) 0.0016(12) 0.0018(14) 0.0019(13)
N4 0.0350(18) 0.0237(16) 0.0188(15) 0.0061(12) 0.0014(13) 0.0033(14)
O1 0.057(2) 0.0467(18) 0.0413(18) 0.0184(15) 0.0185(14) 0.0186(15)
O2 0.0409(18) 0.0446(17) 0.0349(16) 0.0028(13) 0.0116(13) 0.0054(14)
O3 0.0250(14) 0.0348(14) 0.0233(13) -0.0068(11) -0.0054(11) 0.0032(12)
O4 0.0325(15) 0.0261(13) 0.0265(13) -0.0046(11) 0.0017(11) 0.0000(12)
O5 0.0306(14) 0.0233(13) 0.0242(13) 0.0024(10) -0.0015(10) -0.0072(11)
O6 0.0344(16) 0.0273(15) 0.0485(17) -0.0133(13) 0.0162(13) -0.0038(12)
O7 0.0271(14) 0.0177(12) 0.0285(13) 0.0027(10) -0.0033(10) -0.0002(10)
O8 0.0410(16) 0.0284(14) 0.0167(12) 0.0047(10) 0.0028(11) 0.0073(12)
O9 0.0270(14) 0.0169(12) 0.0304(14) 0.0023(10) 0.0078(11) -0.0008(10)
O10 0.0278(14) 0.0215(13) 0.0228(12) -0.0051(10) 0.0069(10) -0.0002(10)
O1W 0.0231(14) 0.0281(14) 0.0392(15) 0.0062(12) 0.0065(11) 0.0012(11)
O2W 0.114(4) 0.064(3) 0.066(3) -0.017(2) 0.008(2) -0.016(2)

loop_
_atom_type_symbol
_atom_type_description
_atom_type_scat_dispersion_real
_atom_type_scat_dispersion_imag
_atom_type_scat_source
C C 0.0033 0.0016 'International Tables Vol C Tables 4.2.6.8 and 6.1.1.4'
H H 0.0000 0.0000 'International Tables Vol C Tables 4.2.6.8 and 6.1.1.4'
N N 0.0061 0.0033 'International Tables Vol C Tables 4.2.6.8 and 6.1.1.4'
O O 0.0106 0.0060 'International Tables Vol C Tables 4.2.6.8 and 6.1.1.4'
Ag Ag -0.8971 1.1015 'International Tables Vol C Tables 4.2.6.8 and 6.1.1.4'
Ho Ho -0.2175 4.6783 'International Tables Vol C Tables 4.2.6.8 and 6.1.1.4'

loop_
_geom_angle_atom_site_label_1
_geom_angle_atom_site_label_2
_geom_angle_atom_site_label_3
_geom_angle
_geom_angle_site_symmetry_1
_geom_angle_site_symmetry_3
N1 Ag1 N1 180.00(15) 3_666 .
N1 Ag1 Ag2 87.17(9) 3_666 2
N1 Ag1 Ag2 92.83(9) . 2
N1 Ag1 Ag2 92.83(9) 3_666 2_655
N1 Ag1 Ag2 87.17(9) . 2_655
Ag2 Ag1 Ag2 180.0 2 2_655
N3 Ag2 N3 180.00(16) . 3
N3 Ag2 Ag1 89.68(9) . 2_545
N3 Ag2 Ag1 90.32(9) 3 2_545
N3 Ag2 Ag1 90.32(9) . 2_645
N3 Ag2 Ag1 89.68(9) 3 2_645
Ag1 Ag2 Ag1 180.0 2_545 2_645
N2 C1 N1 112.7(3) . .
N2 C1 H1 123.7 . .
N1 C1 H1 123.7 . .
C3 C2 N1 108.8(3) . .
C3 C2 C5 120.1(3) . .
N1 C2 C5 131.0(3) . .
N2 C3 C2 105.3(3) . .
N2 C3 C4 131.4(3) . .
C2 C3 C4 123.3(3) . .
C6 C4 C3 116.4(3) . .
C6 C4 H4 121.8 . .
C3 C4 H4 121.8 . .
C7 C5 C2 117.6(3) . .
C7 C5 H5 121.2 . .
C2 C5 H5 121.2 . .
C4 C6 C7 121.5(3) . .
C4 C6 C8 119.3(3) . .
C7 C6 C8 119.0(3) . .
C5 C7 C6 120.9(3) . .
C5 C7 C9 118.9(3) . .
C6 C7 C9 119.3(3) . .
O2 C8 O1 119.7(3) . .
O2 C8 C6 122.2(3) . .
O1 C8 C6 118.1(3) . .
O4 C9 O3 121.2(3) . .
O4 C9 C7 122.1(3) . .
O3 C9 C7 116.5(3) . .
O4 C9 Ho1 65.53(19) . .
O3 C9 Ho1 55.91(17) . .
C7 C9 Ho1 168.0(2) . .
O10 C10 O9 125.1(3) . .
O10 C10 C10 117.8(4) . 3_665
O9 C10 C10 117.1(4) . 3_665
O8 C11 O7 120.3(3) . .
O8 C11 C14 118.2(3) . .
O7 C11 C14 121.5(3) . .
O8 C11 Ho1 52.65(17) . 3_565
O7 C11 Ho1 68.56(18) . 3_565
C14 C11 Ho1 165.5(2) . 3_565
O6 C12 O5 123.7(3) . .
O6 C12 C13 119.0(3) . .
O5 C12 C13 117.2(3) . .
C15 C13 C14 120.3(3) . .
C15 C13 C12 116.2(3) . .
C14 C13 C12 123.5(3) . .
C16 C14 C13 120.5(3) . .
C16 C14 C11 115.7(3) . .
C13 C14 C11 123.8(3) . .
C13 C15 C18 118.3(3) . .
C13 C15 H15 120.9 . .
C18 C15 H15 120.9 . .
C14 C16 C17 118.7(3) . .
C14 C16 H16 120.7 . .
C17 C16 H16 120.7 . .
C16 C17 N3 130.2(3) . .
C16 C17 C18 120.6(3) . .
N3 C17 C18 109.2(3) . .
N4 C18 C15 133.2(3) . .
N4 C18 C17 105.2(3) . .
C15 C18 C17 121.6(3) . .
N3 C19 N4 112.7(3) . .
N3 C19 H19 123.6 . .
N4 C19 H19 123.6 . .
O5 Ho1 O9 86.48(8) . .
O5 Ho1 O3 92.34(9) . .
O9 Ho1 O3 131.67(8) . .
O5 Ho1 O8 146.08(9) . 3_565
O9 Ho1 O8 124.39(8) . 3_565
O3 Ho1 O8 77.60(9) . 3_565
O5 Ho1 O7 73.50(8) . .
O9 Ho1 O7 74.30(8) . .
O3 Ho1 O7 150.53(8) . .
O8 Ho1 O7 99.63(8) 3_565 .
O5 Ho1 O10 136.51(8) . 3_665
O9 Ho1 O10 68.53(8) . 3_665
O3 Ho1 O10 80.28(8) . 3_665
O8 Ho1 O10 74.24(9) 3_565 3_665
O7 Ho1 O10 127.73(8) . 3_665
O5 Ho1 O1W 74.43(9) . .
O9 Ho1 O1W 148.35(8) . .
O3 Ho1 O1W 75.16(8) . .
O8 Ho1 O1W 71.69(8) 3_565 .
O7 Ho1 O1W 76.16(8) . .
O10 Ho1 O1W 141.37(8) 3_665 .
O5 Ho1 O4 70.61(8) . .
O9 Ho1 O4 81.69(8) . .
O3 Ho1 O4 52.96(8) . .
O8 Ho1 O4 122.74(9) 3_565 .
O7 Ho1 O4 137.62(8) . .
O10 Ho1 O4 70.96(8) 3_665 .
O1W Ho1 O4 114.01(8) . .
O5 Ho1 O7 141.40(8) . 3_565
O9 Ho1 O7 77.19(8) . 3_565
O3 Ho1 O7 124.57(8) . 3_565
O8 Ho1 O7 50.92(8) 3_565 3_565
O7 Ho1 O7 68.50(9) . 3_565
O10 Ho1 O7 68.41(8) 3_665 3_565
O1W Ho1 O7 102.21(8) . 3_565
O4 Ho1 O7 138.73(8) . 3_565
O5 Ho1 C9 79.31(9) . .
O9 Ho1 C9 107.13(9) . .
O3 Ho1 C9 26.71(9) . .
O8 Ho1 C9 101.36(10) 3_565 .
O7 Ho1 C9 152.66(9) . .
O10 Ho1 C9 75.26(9) 3_665 .
O1W Ho1 C9 94.07(9) . .
O4 Ho1 C9 26.31(9) . .
O7 Ho1 C9 138.83(9) 3_565 .
O5 Ho1 C11 155.86(9) . 3_565
O9 Ho1 C11 100.56(9) . 3_565
O3 Ho1 C11 99.69(9) . 3_565
O8 Ho1 C11 24.97(9) 3_565 3_565
O7 Ho1 C11 86.11(9) . 3_565
O10 Ho1 C11 66.72(9) 3_665 3_565
O1W Ho1 C11 88.44(9) . 3_565
O4 Ho1 C11 133.02(9) . 3_565
O7 Ho1 C11 26.20(8) 3_565 3_565
C9 Ho1 C11 119.54(10) . 3_565
C1 N1 C2 104.8(3) . .
C1 N1 Ag1 122.6(3) . .
C2 N1 Ag1 132.4(2) . .
C1 N2 C3 108.4(3) . .
C1 N2 H2 125.8 . .
C3 N2 H2 125.8 . .
C19 N3 C17 105.2(3) . .
C19 N3 Ag2 128.5(2) . .
C17 N3 Ag2 126.3(2) . .
C19 N4 C18 107.6(3) . .
C19 N4 H4A 126.2 . .
C18 N4 H4A 126.2 . .
C8 O1 H1A 109.5 . .
C9 O3 Ho1 97.4(2) . .
C9 O4 Ho1 88.2(2) . .
C12 O5 Ho1 131.1(2) . .
C11 O7 Ho1 128.3(2) . .
C11 O7 Ho1 85.24(19) . 3_565
Ho1 O7 Ho1 111.50(9) . 3_565
C11 O8 Ho1 102.4(2) . 3_565
C10 O9 Ho1 118.3(2) . .
C10 O10 Ho1 116.0(2) . 3_665
Ho1 O1W H1W 126.8 . .
Ho1 O1W H2W 125.7 . .
H1W O1W H2W 102.8 . .
H4W O2W H3W 107.7 . .

loop_
_geom_bond_atom_site_label_1
_geom_bond_atom_site_label_2
_geom_bond_distance
_geom_bond_site_symmetry_2
Ag1 N1 2.060(3) 3_666
Ag1 N1 2.060(3) .
Ag1 Ag2 3.3791(3) 2
Ag1 Ag2 3.3792(3) 2_655
Ag2 N3 2.070(3) .
Ag2 N3 2.070(3) 3
Ag2 Ag1 3.3791(3) 2_545
Ag2 Ag1 3.3791(3) 2_645
C1 N2 1.311(5) .
C1 N1 1.333(5) .
C1 H1 0.9300 .
C2 C3 1.387(5) .
C2 N1 1.391(4) .
C2 C5 1.403(5) .
C3 N2 1.377(4) .
C3 C4 1.388(5) .
C4 C6 1.376(5) .
C4 H4 0.9300 .
C5 C7 1.377(5) .
C5 H5 0.9300 .
C6 C7 1.424(5) .
C6 C8 1.492(5) .
C7 C9 1.503(5) .
C8 O2 1.214(4) .
C8 O1 1.325(5) .
C9 O4 1.246(4) .
C9 O3 1.273(4) .
C9 Ho1 2.808(3) .
C10 O10 1.250(4) .
C10 O9 1.258(4) .
C10 C10 1.514(6) 3_665
C11 O8 1.249(4) .
C11 O7 1.281(4) .
C11 C14 1.506(5) .
C11 Ho1 2.890(3) 3_565
C12 O6 1.239(4) .
C12 O5 1.269(4) .
C12 C13 1.510(5) .
C13 C15 1.379(5) .
C13 C14 1.430(4) .
C14 C16 1.381(5) .
C15 C18 1.389(5) .
C15 H15 0.9300 .
C16 C17 1.385(5) .
C16 H16 0.9300 .
C17 N3 1.392(4) .
C17 C18 1.393(4) .
C18 N4 1.382(4) .
C19 N3 1.319(5) .
C19 N4 1.339(5) .
C19 H19 0.9300 .
Ho1 O5 2.257(2) .
Ho1 O9 2.338(2) .
Ho1 O3 2.345(2) .
Ho1 O8 2.352(2) 3_565
Ho1 O7 2.397(2) .
Ho1 O10 2.403(2) 3_665
Ho1 O1W 2.463(2) .
Ho1 O4 2.557(2) .
Ho1 O7 2.700(2) 3_565
Ho1 C11 2.890(3) 3_565
N2 H2 0.8600 .
N4 H4A 0.8600 .
O1 H1A 0.8200 .
O7 Ho1 2.700(2) 3_565
O8 Ho1 2.352(2) 3_565
O10 Ho1 2.403(2) 3_665
O1W H1W 0.9195 .
O1W H2W 0.8589 .
O2W H4W 0.9483 .
O2W H3W 0.9555 .

loop_
_geom_hbond_atom_site_label_D
_geom_hbond_atom_site_label_H
_geom_hbond_atom_site_label_A
_geom_hbond_distance_DH
_geom_hbond_distance_HA
_geom_hbond_distance_DA
_geom_hbond_angle_DHA
_geom_hbond_site_symmetry_A
N2 H2 O9 0.86 2.13 2.911(4) 151.3 2_655
N2 H2 O10 0.86 2.23 2.956(4) 142.6 2_655
N4 H4A O1W 0.86 2.24 3.048(4) 156.9 2_545
N4 H4A O5 0.86 2.64 3.254(4) 129.6 2_545
N4 H4A O3 0.86 2.64 3.127(4) 117.1 2_545
O1 H1A O6 0.82 1.82 2.605(4) 161.1 2
O1W H1W O4 0.92 2.04 2.844(3) 144.5 1_455
O1W H1W O6 0.92 2.51 3.103(4) 122.7 .
O1W H2W O2 0.86 2.28 3.089(4) 157.3 1_455
O2W H4W O8 0.95 2.52 3.149(4) 124.2 3_665
O2W H4W O3 0.95 2.59 3.428(5) 146.8 1_655
O2W H3W O2 0.96 2.08 3.014(5) 167.0 .
